data_7710064
loop_
_publ_author_name
'Viau, Lydie'
'Knorr, Michael'
'Knauer, Lena'
'Brieger, Lukas'
'Strohman, Carsten'

_publ_section_title
;
 2,2&#x2019;-Ethylenebis(1,3-dithiane) as polydentate m2-, m4- and
 m5-assembling ligand for the construction of sulphur-rich Cu(I), Hg(II)
 and heterometallic Cu(I)/Hg(II) coordination polymers featuring uncommon
 network architectures
;
_journal_name_full 'Dalton Transactions'
_journal_paper_doi 10.1039/D2DT00800A
_journal_year 2022
_chemical_formula_moiety 'C10 H20 Br4 Hg2 S4'
_chemical_formula_sum 'C10 H20 Br4 Hg2 S4'
_chemical_formula_weight 989.32
_space_group_crystal_system orthorhombic
_space_group_IT_number 40
_space_group_name_Hall 'A 2 -2a'
_space_group_name_H-M_alt 'A m a 2'
_atom_sites_solution_hydrogens geom
_audit_creation_date 2022-03-30
_audit_creation_method
;
Olex2 1.5-alpha
(compiled 2022.03.08 svn.r54f81f84 for OlexSys, GUI svn.r6487)
;
_audit_update_record
;
2022-04-13 deposited with the CCDC.	2022-04-18 downloaded from the CCDC.
;
_cell_angle_alpha 90
_cell_angle_beta 90
_cell_angle_gamma 90
_cell_formula_units_Z 2
_cell_length_a 14.1565(12)
_cell_length_b 15.7413(13)
_cell_length_c 4.5260(3)
_cell_measurement_reflns_used 263
_cell_measurement_temperature 100.0
_cell_measurement_theta_max 33.08
_cell_measurement_theta_min 4.90
_cell_volume 1008.58(14)
_computing_cell_refinement 'SAINT V8.40A (Bruker, 2019)'
_computing_data_collection 'APEX4 v2021.10-0 (Bruker, 2021)'
_computing_data_reduction 'SAINT V8.40A (Bruker, 2019)'
_computing_molecular_graphics 'Olex2 1.5-alpha (Dolomanov et al., 2009)'
_computing_publication_material 'Olex2 1.5-alpha (Dolomanov et al., 2009)'
_computing_structure_refinement 'XL  (Sheldrick, 2008)'
_computing_structure_solution 'SHELXT 2014/5 (Sheldrick, 2014)'
_diffrn_ambient_temperature 100.00
_diffrn_detector_area_resol_mean 10.4167
_diffrn_detector_type 'CPAD PHOTON II area detector'
_diffrn_measured_fraction_theta_full 0.998
_diffrn_measured_fraction_theta_max 0.998
_diffrn_measurement_device 'four-circle diffractometer'
_diffrn_measurement_device_type 'Bruker APEX-II CCD'
_diffrn_measurement_method '\f and \w scans'
_diffrn_radiation_type MoK\a
_diffrn_radiation_wavelength 0.71073
_diffrn_reflns_av_R_equivalents 0.0341
_diffrn_reflns_av_unetI/netI 0.0373
_diffrn_reflns_Laue_measured_fraction_full 0.998
_diffrn_reflns_Laue_measured_fraction_max 0.998
_diffrn_reflns_limit_h_max 21
_diffrn_reflns_limit_h_min -21
_diffrn_reflns_limit_k_max 24
_diffrn_reflns_limit_k_min -24
_diffrn_reflns_limit_l_max 6
_diffrn_reflns_limit_l_min -6
_diffrn_reflns_number 8550
_diffrn_reflns_point_group_measured_fraction_full 0.995
_diffrn_reflns_point_group_measured_fraction_max 0.994
_diffrn_reflns_theta_full 25.242
_diffrn_reflns_theta_max 33.163
_diffrn_reflns_theta_min 2.878
_diffrn_standards_number 0
_exptl_absorpt_coefficient_mu 23.529
_exptl_absorpt_correction_T_max 0.5658
_exptl_absorpt_correction_T_min 0.3570
_exptl_absorpt_correction_type multi-scan
_exptl_absorpt_process_details
;
SADABS-2016/2 (Bruker,2016/2) was used for absorption correction.
wR2(int) was 0.1144 before and 0.0624 after correction.
The Ratio of minimum to maximum transmission is 0.6310.
The \l/2 correction factor is Not present.
;
_exptl_crystal_colour colourless
_exptl_crystal_colour_primary colourless
_exptl_crystal_density_diffrn 3.258
_exptl_crystal_description block
_exptl_crystal_F_000 888
_exptl_crystal_size_max 0.128
_exptl_crystal_size_mid 0.122
_exptl_crystal_size_min 0.046
_refine_diff_density_max 1.005
_refine_diff_density_min -0.975
_refine_diff_density_rms 0.154
_refine_ls_abs_structure_details
;
 Flack x determined using 779 quotients [(I+)-(I-)]/[(I+)+(I-)]
 (Parsons, Flack and Wagner, Acta Cryst. B69 (2013) 249-259).
;
_refine_ls_abs_structure_Flack 0.027(7)
_refine_ls_extinction_method none
_refine_ls_goodness_of_fit_ref 0.969
_refine_ls_hydrogen_treatment constr
_refine_ls_matrix_type full
_refine_ls_number_parameters 51
_refine_ls_number_reflns 1968
_refine_ls_number_restraints 1
_refine_ls_restrained_S_all 0.969
_refine_ls_R_factor_all 0.0196
_refine_ls_R_factor_gt 0.0176
_refine_ls_shift/su_max 0.001
_refine_ls_shift/su_mean 0.000
_refine_ls_structure_factor_coef Fsqd
_refine_ls_weighting_details 'w=1/[\s^2^(Fo^2^)] where P=(Fo^2^+2Fc^2^)/3'
_refine_ls_weighting_scheme calc
_refine_ls_wR_factor_gt 0.0385
_refine_ls_wR_factor_ref 0.0397
_reflns_Friedel_coverage 0.799
_reflns_Friedel_fraction_full 0.990
_reflns_Friedel_fraction_max 0.990
_reflns_number_gt 1851
_reflns_number_total 1968
_reflns_threshold_expression 'I > 2\s(I)'
_cod_data_source_file d2dt00800a2.cif
_cod_data_source_block mo_b2115_0m
_cod_database_code 7710064
_shelx_shelxl_version_number 2018/3
_shelx_space_group_comment
;
The symmetry employed for this shelxl refinement is uniquely defined
by the following loop, which should always be used as a source of
symmetry information in preference to the above space-group names.
They are only intended as comments.
;
_shelx_estimated_absorpt_t_max 0.411
_shelx_estimated_absorpt_t_min 0.153
_olex2_refinement_description
;
1. Fixed Uiso
 At 1.2 times of:
  All C(H) groups, All C(H,H) groups
 At 1.5 times of:
  All C(H,H,H) groups
2. Others
 Fixed Sof: H4A(0.5) H4B(0.5) H4C(0.5)
3.a Ternary CH refined with riding coordinates:
 C3(H3)
3.b Secondary CH2 refined with riding coordinates:
 C1(H1A,H1B), C2(H2A,H2B)
3.c Me refined with riding coordinates:
 C4(H4A,H4B,H4C)
;
_olex2_submission_special_instructions 'No special instructions were received'

loop_
_space_group_symop_operation_xyz
'x, y, z'
'-x, -y, z'
'x+1/2, -y, z'
'-x+1/2, y, z'
'x, y+1/2, z+1/2'
'-x, -y+1/2, z+1/2'
'x+1/2, -y+1/2, z+1/2'
'-x+1/2, y+1/2, z+1/2'

loop_
_atom_site_label
_atom_site_type_symbol
_atom_site_fract_x
_atom_site_fract_y
_atom_site_fract_z
_atom_site_U_iso_or_equiv
_atom_site_adp_type
_atom_site_occupancy
_atom_site_site_symmetry_order
_atom_site_calc_flag
_atom_site_refinement_flags_posn
_atom_site_refinement_flags_adp
_atom_site_refinement_flags_occupancy
_atom_site_disorder_assembly
_atom_site_disorder_group
Hg1 Hg 0.500000 0.500000 0.51828(10) 0.01219(5) Uani 1 2 d S T P . .
Br1 Br 0.54263(3) 0.63494(2) 0.80238(9) 0.01411(8) Uani 1 1 d . . . . .
S1 S 0.35396(6) 0.54985(6) 0.1962(2) 0.01011(16) Uani 1 1 d . . . . .
C1 C 0.3402(3) 0.6575(3) 0.3336(9) 0.0125(7) Uani 1 1 d . . . . .
H1A H 0.340198 0.656384 0.552347 0.015 Uiso 1 1 calc R U . . .
H1B H 0.394867 0.691979 0.268803 0.015 Uiso 1 1 calc R U . . .
C2 C 0.250000 0.6993(4) 0.2270(13) 0.0130(10) Uani 1 2 d S T P . .
H2A H 0.249999 0.759246 0.292659 0.016 Uiso 1 2 calc R U P . .
H2B H 0.250000 0.699191 0.008219 0.016 Uiso 1 2 calc R U P . .
C3 C 0.250000 0.4991(3) 0.3588(15) 0.0110(11) Uani 1 2 d S T P . .
H3 H 0.250000 0.506593 0.578229 0.013 Uiso 1 2 calc R U P . .
C4 C 0.250000 0.4057(3) 0.2806(14) 0.0127(10) Uani 1 2 d S T P . .
H4A H 0.305630 0.378354 0.367507 0.019 Uiso 0.5 1 calc R U P A -1
H4B H 0.192625 0.378990 0.358316 0.019 Uiso 0.5 1 calc R U P A -1
H4C H 0.251745 0.399287 0.065322 0.019 Uiso 0.5 1 calc R U P A -1

loop_
_atom_site_aniso_label
_atom_site_aniso_U_11
_atom_site_aniso_U_22
_atom_site_aniso_U_33
_atom_site_aniso_U_23
_atom_site_aniso_U_13
_atom_site_aniso_U_12
Hg1 0.00960(9) 0.01036(9) 0.01660(9) 0.000 0.000 0.00008(7)
Br1 0.01276(16) 0.01307(18) 0.01651(15) -0.00220(18) -0.00054(17) -0.00249(14)
S1 0.0083(4) 0.0102(4) 0.0119(3) 0.0000(4) 0.0007(3) -0.0003(3)
C1 0.0110(16) 0.0106(18) 0.0160(17) -0.0009(16) -0.0003(15) -0.0004(13)
C2 0.013(2) 0.011(3) 0.015(2) 0.001(2) 0.000 0.000
C3 0.005(2) 0.013(3) 0.015(2) 0.0032(18) 0.000 0.000
C4 0.010(2) 0.008(2) 0.020(2) 0.003(2) 0.000 0.000

loop_
_atom_type_symbol
_atom_type_description
_atom_type_scat_dispersion_real
_atom_type_scat_dispersion_imag
_atom_type_scat_source
C C 0.0033 0.0016 'International Tables Vol C Tables 4.2.6.8 and 6.1.1.4'
H H 0.0000 0.0000 'International Tables Vol C Tables 4.2.6.8 and 6.1.1.4'
Br Br -0.2901 2.4595 'International Tables Vol C Tables 4.2.6.8 and 6.1.1.4'
Hg Hg -2.3894 9.2266 'International Tables Vol C Tables 4.2.6.8 and 6.1.1.4'
S S 0.1246 0.1234 'International Tables Vol C Tables 4.2.6.8 and 6.1.1.4'

loop_
_exptl_crystal_face_index_h
_exptl_crystal_face_index_k
_exptl_crystal_face_index_l
_exptl_crystal_face_perp_dist
0.00 0.00 -1.00 0.0550
0.00 1.00 -1.00 0.0360
0.00 -1.00 0.00 0.0250
1.00 -1.00 1.00 0.0580
-1.00 1.00 0.00 0.0550
1.00 -1.00 -1.00 0.0580

loop_
_geom_angle_atom_site_label_1
_geom_angle_atom_site_label_2
_geom_angle_atom_site_label_3
_geom_angle
_geom_angle_site_symmetry_1
_geom_angle_site_symmetry_3
_geom_angle_publ_flag
Br1 Hg1 Br1 119.57(3) . 2_665 ?
Br1 Hg1 S1 109.81(2) 2_665 . ?
Br1 Hg1 S1 102.42(2) 2_665 2_665 ?
Br1 Hg1 S1 102.42(2) . . ?
Br1 Hg1 S1 109.81(2) . 2_665 ?
S1 Hg1 S1 113.21(5) . 2_665 ?
C1 S1 Hg1 99.89(13) . . ?
C1 S1 C3 100.6(2) . . ?
C3 S1 Hg1 106.08(17) . . ?
S1 C1 H1A 109.0 . . ?
S1 C1 H1B 109.0 . . ?
H1A C1 H1B 107.8 . . ?
C2 C1 S1 112.7(3) . . ?
C2 C1 H1A 109.0 . . ?
C2 C1 H1B 109.0 . . ?
C1 C2 C1 114.8(5) 4 . ?
C1 C2 H2A 108.6 . . ?
C1 C2 H2A 108.6 4 . ?
C1 C2 H2B 108.6 4 . ?
C1 C2 H2B 108.6 . . ?
H2A C2 H2B 107.5 . . ?
S1 C3 S1 107.1(3) 4 . ?
S1 C3 H3 110.4 . . ?
S1 C3 H3 110.4 4 . ?
C4 C3 S1 109.3(3) . 4 ?
C4 C3 S1 109.3(3) . . ?
C4 C3 H3 110.4 . . ?
C3 C4 H4A 109.5 . . ?
C3 C4 H4B 109.5 . . ?
C3 C4 H4C 109.5 . . ?
H4A C4 H4B 109.5 . . ?
H4A C4 H4C 109.5 . . ?
H4B C4 H4C 109.5 . . ?

loop_
_geom_bond_atom_site_label_1
_geom_bond_atom_site_label_2
_geom_bond_distance
_geom_bond_site_symmetry_2
_geom_bond_publ_flag
Hg1 Br1 2.5553(5) . ?
Hg1 Br1 2.5553(5) 2_665 ?
Hg1 S1 2.6487(10) 2_665 ?
Hg1 S1 2.6486(10) . ?
S1 C1 1.815(4) . ?
S1 C3 1.829(4) . ?
C1 H1A 0.9900 . ?
C1 H1B 0.9900 . ?
C1 C2 1.515(5) . ?
C2 H2A 0.9900 . ?
C2 H2B 0.9900 . ?
C3 H3 1.0000 . ?
C3 C4 1.511(7) . ?
C4 H4A 0.9800 . ?
C4 H4B 0.9800 . ?
C4 H4C 0.9800 . ?

loop_
_geom_hbond_atom_site_label_D
_geom_hbond_atom_site_label_H
_geom_hbond_atom_site_label_A
_geom_hbond_distance_DH
_geom_hbond_distance_HA
_geom_hbond_distance_DA
_geom_hbond_angle_DHA
_geom_hbond_site_symmetry_A
_geom_hbond_publ_flag
C1 H1B Br1 0.99 3.10 3.758(4) 124.7 1_554 yes
C1 H1B Br1 0.99 2.87 3.667(4) 138.3 6_664 yes

loop_
_geom_torsion_atom_site_label_1
_geom_torsion_atom_site_label_2
_geom_torsion_atom_site_label_3
_geom_torsion_atom_site_label_4
_geom_torsion
_geom_torsion_site_symmetry_1
_geom_torsion_site_symmetry_2
_geom_torsion_site_symmetry_3
_geom_torsion_site_symmetry_4
_geom_torsion_publ_flag
Hg1 S1 C1 C2 -170.2(3) . . . . ?
Hg1 S1 C3 S1 167.7(2) . . . 4 ?
Hg1 S1 C3 C4 -74.0(4) . . . . ?
S1 C1 C2 C1 63.9(6) . . . 4 ?
C1 S1 C3 S1 64.1(3) . . . 4 ?
C1 S1 C3 C4 -177.6(4) . . . . ?
C3 S1 C1 C2 -61.6(4) . . . . ?
